data_8103488
loop_
_publ_author_name
'Jung, W.'
'Weltzer, M.'

_publ_section_title
;
 Die ternaeren Calcium-Nickelboride Ca Ni4 B, Ca3 Ni7 B2, Ca5 Ni15 B4 und
 Ca Ni12 B6
;
_journal_name_full 'Zeitschrift fuer Kristallographie (149,1979-)'
_journal_page_first 169
_journal_page_last 178
_journal_volume 196
_journal_year 1991
_chemical_formula_sum 'B4 Ca5 Ni15'
_chemical_name_systematic 'Ca5 Ni15 B4'
_space_group_IT_number 194
_symmetry_space_group_name_Hall '-P 6c 2c'
_symmetry_space_group_name_H-M 'P 63/m m c'
_cell_angle_alpha 90
_cell_angle_beta 90
_cell_angle_gamma 120
_cell_formula_units_Z 2
_cell_length_a 5.115
_cell_length_b 5.115
_cell_length_c 27.946
_cell_volume 633.201
_citation_journal_id_ASTM ZEKRDZ
_cod_data_source_file boron4-x_22.cif
_cod_data_source_block B4Ca5Ni15
_cod_original_cell_volume 633.2009
_cod_database_code 8103488

loop_
_symmetry_equiv_pos_as_xyz
x,y,z
x-y,x,z+1/2
-y,x-y,z
-x,-y,z+1/2
-x+y,-x,z
y,-x+y,z+1/2
-y,-x,-z+1/2
x-y,-y,-z
x,x-y,-z+1/2
y,x,-z
-x+y,y,-z+1/2
-x,-x+y,-z
-x,-y,-z
-x+y,-x,-z-1/2
y,-x+y,-z
x,y,-z-1/2
x-y,x,-z
-y,x-y,-z-1/2
y,x,z-1/2
-x+y,y,z
-x,-x+y,z-1/2
-y,-x,z
x-y,-y,z-1/2
x,x-y,z

loop_
_atom_site_label
_atom_site_type_symbol
_atom_site_fract_x
_atom_site_fract_y
_atom_site_fract_z
_atom_site_occupancy
_atom_site_U_iso_or_equiv
B2 B 0 0 0.1288 1 0.0
Ni4 Ni 0.3333 0.6667 0.75 1 0.0
B1 B 0.3333 0.6667 0.6263 1 0.0
Ca3 Ca 0.3333 0.6667 0.25 1 0.0
Ca1 Ca 0.3333 0.6667 0.1314 1 0.0
Ni3 Ni 0.8325 0.665 0.17784 1 0.0
Ni2 Ni 0.8358 0.6716 0.07812 1 0.0
Ca2 Ca 0.3333 0.6667 0.0188 1 0.0
Ni1 Ni 0 0 0 1 0.0
Ni5 Ni 0 0 0.25 1 0.0
